data_4502128
loop_
_publ_author_name
'Ge, Ying-Ying'
'Li, Guo-Bi'
'Fang, Hua-Cai'
'Zhan, Xu-Lin'
'Gu, Zhi-Gang'
'Chen, Jin-Hao'
'Sun, Feng'
'Cai, Yue-Peng'
'Thallapally, Praveen K.'

_publ_section_title
;
 Auxiliary Ligand-Dependent Assembly of Several Ni/Ni&#x2212;Cd Compounds
 with N2O2Donor Tetradentate Symmetrical Schiff Base Ligand
;
_journal_issue 11
_journal_name_full 'Crystal Growth &amp; Design'
_journal_page_first 4987
_journal_paper_doi 10.1021/cg101082t
_journal_volume 10
_journal_year 2010
_chemical_formula_moiety 'C34 H44 Cl2 N6 Ni2 O12'
_chemical_formula_sum 'C34 H44 Cl2 N6 Ni2 O12'
_chemical_formula_weight 917.07
_chemical_name_systematic
;

 ?

;
_space_group_IT_number 2
_symmetry_cell_setting triclinic
_symmetry_space_group_name_Hall '-P 1'
_symmetry_space_group_name_H-M 'P -1'
_atom_sites_solution_hydrogens geom
_atom_sites_solution_primary direct
_atom_sites_solution_secondary difmap
_audit_creation_method SHELXL-97
_cell_angle_alpha 77.565(2)
_cell_angle_beta 79.599(3)
_cell_angle_gamma 71.872(2)
_cell_formula_units_Z 1
_cell_length_a 7.8672(3)
_cell_length_b 8.52790(10)
_cell_length_c 16.0361(4)
_cell_measurement_reflns_used 4764
_cell_measurement_temperature 298(2)
_cell_measurement_theta_max 27.16
_cell_measurement_theta_min 2.91
_cell_volume 990.98(5)
_computing_cell_refinement 'Bruker SMART'
_computing_data_collection 'Bruker SMART'
_computing_data_reduction 'Bruker SAINT'
_computing_molecular_graphics 'Bruker SHELXTL'
_computing_publication_material 'Bruker SHELXTL'
_computing_structure_refinement 'SHELXL-97 (Sheldrick, 1997)'
_computing_structure_solution 'SHELXS-97 (Sheldrick, 1990)'
_diffrn_ambient_temperature 298(2)
_diffrn_measured_fraction_theta_full 0.992
_diffrn_measured_fraction_theta_max 0.992
_diffrn_measurement_device_type 'CCD area detector'
_diffrn_measurement_method 'phi and omega scans'
_diffrn_radiation_monochromator graphite
_diffrn_radiation_source 'fine-focus sealed tube'
_diffrn_radiation_type MoK\a
_diffrn_radiation_wavelength 0.71073
_diffrn_reflns_av_R_equivalents 0.0234
_diffrn_reflns_av_sigmaI/netI 0.0230
_diffrn_reflns_limit_h_max 9
_diffrn_reflns_limit_h_min -9
_diffrn_reflns_limit_k_max 10
_diffrn_reflns_limit_k_min -10
_diffrn_reflns_limit_l_max 19
_diffrn_reflns_limit_l_min -19
_diffrn_reflns_number 11840
_diffrn_reflns_theta_full 25.50
_diffrn_reflns_theta_max 25.50
_diffrn_reflns_theta_min 2.66
_exptl_absorpt_coefficient_mu 1.153
_exptl_absorpt_correction_T_max 0.8461
_exptl_absorpt_correction_T_min 0.7385
_exptl_absorpt_correction_type multi-scan
_exptl_absorpt_process_details 'SADABS (Sheldrick, 1996)'
_exptl_crystal_colour green
_exptl_crystal_density_diffrn 1.537
_exptl_crystal_density_method 'not measured'
_exptl_crystal_description block
_exptl_crystal_F_000 476
_exptl_crystal_size_max 0.28
_exptl_crystal_size_mid 0.22
_exptl_crystal_size_min 0.15
_refine_diff_density_max 1.412
_refine_diff_density_min -0.519
_refine_diff_density_rms 0.121
_refine_ls_extinction_method none
_refine_ls_goodness_of_fit_ref 1.060
_refine_ls_hydrogen_treatment constr
_refine_ls_matrix_type full
_refine_ls_number_parameters 256
_refine_ls_number_reflns 3658
_refine_ls_number_restraints 0
_refine_ls_restrained_S_all 1.060
_refine_ls_R_factor_all 0.0655
_refine_ls_R_factor_gt 0.0591
_refine_ls_shift/su_max 0.000
_refine_ls_shift/su_mean 0.000
_refine_ls_structure_factor_coef Fsqd
_refine_ls_weighting_details 'calc w=1/[\s^2^(Fo^2^)+(0.0932P)^2^+3.0888P] where P=(Fo^2^+2Fc^2^)/3'
_refine_ls_weighting_scheme calc
_refine_ls_wR_factor_gt 0.1738
_refine_ls_wR_factor_ref 0.1805
_reflns_number_gt 3212
_reflns_number_total 3658
_reflns_threshold_expression >2sigma(I)
_cod_data_source_file cg101082t_si_006.cif
_cod_data_source_block c
_cod_depositor_comments
;
The following automatic conversions were performed:

'_symmetry_cell_setting' value 'Triclinic' changed to 'triclinic'
according to /home/saulius/struct/CIF-dictionaries/cif_core.dic
dictionary named 'cif_core.dic' version 2.4.2 from 2011-04-26.

Automatic conversion script
Id: cif_fix_values 1715 2011-07-08 13:25:40Z adriana 
;
_cod_original_sg_symbol_H-M P-1
_cod_database_code 4502128

loop_
_symmetry_equiv_pos_as_xyz
'x, y, z'
'-x, -y, -z'

loop_
_atom_site_label
_atom_site_type_symbol
_atom_site_fract_x
_atom_site_fract_y
_atom_site_fract_z
_atom_site_U_iso_or_equiv
_atom_site_adp_type
_atom_site_occupancy
_atom_site_symmetry_multiplicity
_atom_site_calc_flag
_atom_site_refinement_flags
Ni1 Ni 0.88705(8) 0.46363(7) 0.24039(4) 0.0351(2) Uani 1 1 d .
Cl1 Cl 0.80782(17) 0.78320(15) 0.36858(8) 0.0459(3) Uani 1 1 d .
O1 O 1.1145(4) 0.4813(4) 0.17802(18) 0.0311(6) Uani 1 1 d .
O2 O 0.7573(4) 0.6433(4) 0.16186(18) 0.0334(7) Uani 1 1 d .
O3 O 0.9165(5) 0.6687(5) 0.3143(3) 0.0580(10) Uani 1 1 d .
O4 O 0.6888(6) 0.9133(7) 0.3118(4) 0.0857(15) Uani 1 1 d .
O5 O 0.6907(10) 0.7144(8) 0.4313(3) 0.106(2) Uani 1 1 d .
O6 O 0.9182(7) 0.8662(6) 0.3938(3) 0.0776(14) Uani 1 1 d .
N1 N 1.0069(5) 0.2845(4) 0.3281(2) 0.0262(7) Uani 1 1 d .
N2 N 0.6630(4) 0.4462(4) 0.3156(2) 0.0270(7) Uani 1 1 d .
N3 N 0.9031(5) 0.2722(4) 0.1530(2) 0.0294(7) Uani 1 1 d .
C1 C 1.4138(7) 0.3861(7) 0.1103(3) 0.0493(13) Uani 1 1 d .
H1A H 1.4268 0.4963 0.1046 0.074 Uiso 1 1 calc R
H1B H 1.3821 0.3734 0.0575 0.074 Uiso 1 1 calc R
H1C H 1.5255 0.3041 0.1226 0.074 Uiso 1 1 calc R
C2 C 1.2673(6) 0.3617(6) 0.1827(3) 0.0320(9) Uani 1 1 d .
C3 C 1.2993(6) 0.2260(6) 0.2462(3) 0.0381(10) Uani 1 1 d .
H3 H 1.4106 0.1463 0.2405 0.046 Uiso 1 1 calc R
C4 C 1.1775(6) 0.1949(5) 0.3208(3) 0.0307(9) Uani 1 1 d .
C5 C 1.2534(7) 0.0577(7) 0.3923(3) 0.0498(13) Uani 1 1 d .
H5A H 1.1818 -0.0194 0.4076 0.075 Uiso 1 1 calc R
H5B H 1.2514 0.1058 0.4415 0.075 Uiso 1 1 calc R
H5C H 1.3753 -0.0004 0.3733 0.075 Uiso 1 1 calc R
C6 C 0.8848(6) 0.2669(6) 0.4087(3) 0.0359(10) Uani 1 1 d .
H6A H 0.8868 0.3452 0.4440 0.043 Uiso 1 1 calc R
H6B H 0.9235 0.1543 0.4408 0.043 Uiso 1 1 calc R
C7 C 0.6959(6) 0.3019(6) 0.3865(3) 0.0392(10) Uani 1 1 d .
H7A H 0.6833 0.2044 0.3691 0.047 Uiso 1 1 calc R
H7B H 0.6087 0.3266 0.4364 0.047 Uiso 1 1 calc R
C8 C 0.3424(7) 0.5324(8) 0.3732(4) 0.0540(14) Uani 1 1 d .
H8A H 0.3324 0.4263 0.3807 0.065 Uiso 1 1 d R
H8B H 0.3538 0.5518 0.4251 0.065 Uiso 1 1 d R
H8C H 0.2408 0.6491 0.3673 0.065 Uiso 1 1 d R
C9 C 0.5004(6) 0.5515(6) 0.3083(3) 0.0331(9) Uani 1 1 d .
C10 C 0.4649(6) 0.6870(6) 0.2394(3) 0.0421(11) Uani 1 1 d .
H10 H 0.3471 0.7559 0.2397 0.051 Uiso 1 1 calc R
C11 C 0.5870(6) 0.7267(5) 0.1721(3) 0.0340(10) Uani 1 1 d .
C12 C 0.5318(8) 0.8738(7) 0.1011(4) 0.0540(14) Uani 1 1 d .
H12A H 0.5544 0.8348 0.0472 0.081 Uiso 1 1 calc R
H12B H 0.6001 0.9509 0.0982 0.081 Uiso 1 1 calc R
H12C H 0.4057 0.9292 0.1128 0.081 Uiso 1 1 calc R
C13 C 0.9078(7) 0.3312(5) 0.0688(3) 0.0372(10) Uani 1 1 d .
H13 H 0.8851 0.4462 0.0506 0.045 Uiso 1 1 calc R
C14 C 0.9443(7) 0.2309(6) 0.0075(3) 0.0372(10) Uani 1 1 d .
H14 H 0.9461 0.2785 -0.0505 0.045 Uiso 1 1 calc R
C15 C 0.9789(6) 0.0570(5) 0.0322(2) 0.0283(9) Uani 1 1 d .
C16 C 0.9721(8) -0.0057(6) 0.1197(3) 0.0432(12) Uani 1 1 d .
H16 H 0.9913 -0.1198 0.1398 0.052 Uiso 1 1 calc R
C17 C 0.9361(7) 0.1056(6) 0.1761(3) 0.0413(11) Uani 1 1 d .
H17 H 0.9346 0.0617 0.2345 0.050 Uiso 1 1 calc R

loop_
_atom_site_aniso_label
_atom_site_aniso_U_11
_atom_site_aniso_U_22
_atom_site_aniso_U_33
_atom_site_aniso_U_23
_atom_site_aniso_U_13
_atom_site_aniso_U_12
Ni1 0.0362(4) 0.0335(4) 0.0301(4) -0.0025(2) 0.0002(2) -0.0063(2)
Cl1 0.0484(7) 0.0431(7) 0.0506(7) -0.0248(5) 0.0026(5) -0.0126(5)
O1 0.0288(15) 0.0318(15) 0.0277(15) -0.0026(12) 0.0044(11) -0.0074(12)
O2 0.0356(16) 0.0283(15) 0.0248(15) 0.0020(11) -0.0012(12) 0.0013(12)
O3 0.055(2) 0.060(2) 0.068(3) -0.040(2) 0.0006(19) -0.0139(19)
O4 0.059(3) 0.076(3) 0.104(4) 0.002(3) -0.021(3) 0.001(2)
O5 0.157(6) 0.098(4) 0.063(3) -0.020(3) 0.037(3) -0.061(4)
O6 0.095(3) 0.072(3) 0.084(3) -0.039(3) -0.028(3) -0.022(3)
N1 0.0307(17) 0.0255(17) 0.0176(16) -0.0017(12) -0.0001(13) -0.0043(13)
N2 0.0277(17) 0.0279(17) 0.0234(17) -0.0046(13) 0.0027(13) -0.0082(14)
N3 0.0363(19) 0.0321(18) 0.0190(16) -0.0047(13) 0.0004(14) -0.0105(15)
C1 0.034(3) 0.065(3) 0.040(3) -0.005(2) 0.009(2) -0.013(2)
C2 0.028(2) 0.040(2) 0.029(2) -0.0110(18) 0.0036(17) -0.0109(18)
C3 0.027(2) 0.045(3) 0.033(2) -0.0069(19) 0.0011(18) 0.0017(18)
C4 0.034(2) 0.028(2) 0.025(2) -0.0035(16) -0.0057(17) -0.0017(17)
C5 0.044(3) 0.049(3) 0.038(3) 0.005(2) -0.005(2) 0.006(2)
C6 0.041(2) 0.035(2) 0.020(2) 0.0021(17) 0.0029(17) -0.0037(19)
C7 0.038(2) 0.036(2) 0.034(2) 0.0025(18) 0.0078(19) -0.0103(19)
C8 0.032(3) 0.069(4) 0.050(3) -0.007(3) 0.009(2) -0.009(2)
C9 0.028(2) 0.041(2) 0.031(2) -0.0114(18) 0.0001(17) -0.0091(18)
C10 0.029(2) 0.048(3) 0.041(3) -0.008(2) -0.0068(19) 0.0025(19)
C11 0.041(2) 0.030(2) 0.029(2) -0.0051(17) -0.0141(19) -0.0011(18)
C12 0.054(3) 0.045(3) 0.045(3) 0.007(2) -0.012(2) 0.006(2)
C13 0.054(3) 0.026(2) 0.027(2) -0.0048(17) 0.0005(19) -0.0077(19)
C14 0.059(3) 0.033(2) 0.0156(19) -0.0014(16) 0.0028(18) -0.013(2)
C15 0.035(2) 0.033(2) 0.0181(19) -0.0036(16) 0.0011(16) -0.0140(17)
C16 0.079(4) 0.029(2) 0.024(2) -0.0008(17) -0.006(2) -0.021(2)
C17 0.073(3) 0.037(2) 0.016(2) -0.0001(17) -0.003(2) -0.024(2)

loop_
_atom_type_symbol
_atom_type_description
_atom_type_scat_dispersion_real
_atom_type_scat_dispersion_imag
_atom_type_scat_source
C C 0.0033 0.0016 'International Tables Vol C Tables 4.2.6.8 and 6.1.1.4'
H H 0.0000 0.0000 'International Tables Vol C Tables 4.2.6.8 and 6.1.1.4'
Cl Cl 0.1484 0.1585 'International Tables Vol C Tables 4.2.6.8 and 6.1.1.4'
Ni Ni 0.3393 1.1124 'International Tables Vol C Tables 4.2.6.8 and 6.1.1.4'
N N 0.0061 0.0033 'International Tables Vol C Tables 4.2.6.8 and 6.1.1.4'
O O 0.0106 0.0060 'International Tables Vol C Tables 4.2.6.8 and 6.1.1.4'

loop_
_geom_angle_atom_site_label_1
_geom_angle_atom_site_label_2
_geom_angle_atom_site_label_3
_geom_angle
_geom_angle_site_symmetry_3
O2 Ni1 O1 91.95(13) .
O2 Ni1 N1 175.77(12) .
O1 Ni1 N1 91.49(13) .
O2 Ni1 N2 91.88(13) .
O1 Ni1 N2 173.96(13) .
N1 Ni1 N2 84.49(14) .
O2 Ni1 N3 90.98(13) .
O1 Ni1 N3 86.03(12) .
N1 Ni1 N3 91.73(13) .
N2 Ni1 N3 98.57(13) .
O2 Ni1 O3 88.11(14) .
O1 Ni1 O3 84.02(13) .
N1 Ni1 O3 89.79(15) .
N2 Ni1 O3 91.44(14) .
N3 Ni1 O3 169.97(13) .
O5 Cl1 O3 112.7(3) .
O5 Cl1 O6 119.3(3) .
O3 Cl1 O6 109.2(3) .
O5 Cl1 O4 104.5(4) .
O3 Cl1 O4 104.4(3) .
O6 Cl1 O4 105.3(3) .
C2 O1 Ni1 124.8(3) .
C11 O2 Ni1 127.7(3) .
Cl1 O3 Ni1 139.1(2) .
C4 N1 C6 122.2(3) .
C4 N1 Ni1 126.3(3) .
C6 N1 Ni1 111.5(3) .
C9 N2 C7 121.7(4) .
C9 N2 Ni1 126.1(3) .
C7 N2 Ni1 112.1(3) .
C13 N3 C17 116.2(4) .
C13 N3 Ni1 115.9(3) .
C17 N3 Ni1 127.0(3) .
C2 C1 H1A 109.5 .
C2 C1 H1B 109.5 .
H1A C1 H1B 109.5 .
C2 C1 H1C 109.5 .
H1A C1 H1C 109.5 .
H1B C1 H1C 109.5 .
O1 C2 C3 125.2(4) .
O1 C2 C1 114.4(4) .
C3 C2 C1 120.4(4) .
C2 C3 C4 125.8(4) .
C2 C3 H3 117.1 .
C4 C3 H3 117.1 .
N1 C4 C3 121.7(4) .
N1 C4 C5 121.4(4) .
C3 C4 C5 116.9(4) .
C4 C5 H5A 109.5 .
C4 C5 H5B 109.5 .
H5A C5 H5B 109.5 .
C4 C5 H5C 109.5 .
H5A C5 H5C 109.5 .
H5B C5 H5C 109.5 .
N1 C6 C7 108.6(3) .
N1 C6 H6A 110.0 .
C7 C6 H6A 110.0 .
N1 C6 H6B 110.0 .
C7 C6 H6B 110.0 .
H6A C6 H6B 108.3 .
N2 C7 C6 108.8(3) .
N2 C7 H7A 109.9 .
C6 C7 H7A 109.9 .
N2 C7 H7B 109.9 .
C6 C7 H7B 109.9 .
H7A C7 H7B 108.3 .
C9 C8 H8A 110.4 .
C9 C8 H8B 111.5 .
H8A C8 H8B 107.7 .
C9 C8 H8C 107.8 .
H8A C8 H8C 129.7 .
H8B C8 H8C 86.7 .
N2 C9 C10 122.5(4) .
N2 C9 C8 121.3(4) .
C10 C9 C8 116.1(4) .
C11 C10 C9 126.4(4) .
C11 C10 H10 116.8 .
C9 C10 H10 116.8 .
O2 C11 C10 124.6(4) .
O2 C11 C12 114.0(4) .
C10 C11 C12 121.4(4) .
C11 C12 H12A 109.5 .
C11 C12 H12B 109.5 .
H12A C12 H12B 109.5 .
C11 C12 H12C 109.5 .
H12A C12 H12C 109.5 .
H12B C12 H12C 109.5 .
N3 C13 C14 123.4(4) .
N3 C13 H13 118.3 .
C14 C13 H13 118.3 .
C13 C14 C15 120.1(4) .
C13 C14 H14 120.0 .
C15 C14 H14 120.0 .
C16 C15 C14 117.1(4) .
C16 C15 C15 120.9(5) 2_755
C14 C15 C15 122.0(4) 2_755
C17 C16 C15 118.4(4) .
C17 C16 H16 120.8 .
C15 C16 H16 120.8 .
N3 C17 C16 124.9(4) .
N3 C17 H17 117.5 .
C16 C17 H17 117.5 .

loop_
_geom_bond_atom_site_label_1
_geom_bond_atom_site_label_2
_geom_bond_distance
_geom_bond_site_symmetry_2
Ni1 O2 1.907(3) .
Ni1 O1 1.918(3) .
Ni1 N1 1.964(3) .
Ni1 N2 1.976(3) .
Ni1 N3 2.332(3) .
Ni1 O3 2.399(3) .
Cl1 O5 1.397(5) .
Cl1 O3 1.422(4) .
Cl1 O6 1.432(4) .
Cl1 O4 1.470(5) .
O1 C2 1.314(5) .
O2 C11 1.306(5) .
N1 C4 1.320(5) .
N1 C6 1.474(5) .
N2 C9 1.323(5) .
N2 C7 1.476(5) .
N3 C13 1.334(5) .
N3 C17 1.343(6) .
C1 C2 1.511(6) .
C1 H1A 0.9600 .
C1 H1B 0.9600 .
C1 H1C 0.9600 .
C2 C3 1.358(6) .
C3 C4 1.423(6) .
C3 H3 0.9300 .
C4 C5 1.508(6) .
C5 H5A 0.9600 .
C5 H5B 0.9600 .
C5 H5C 0.9600 .
C6 C7 1.514(7) .
C6 H6A 0.9700 .
C6 H6B 0.9700 .
C7 H7A 0.9700 .
C7 H7B 0.9700 .
C8 C9 1.496(6) .
C8 H8A 0.9128 .
C8 H8B 0.9080 .
C8 H8C 1.0627 .
C9 C10 1.413(7) .
C10 C11 1.368(7) .
C10 H10 0.9300 .
C11 C12 1.511(6) .
C12 H12A 0.9600 .
C12 H12B 0.9600 .
C12 H12C 0.9600 .
C13 C14 1.374(6) .
C13 H13 0.9300 .
C14 C15 1.402(6) .
C14 H14 0.9300 .
C15 C16 1.388(6) .
C15 C15 1.492(8) 2_755
C16 C17 1.382(6) .
C16 H16 0.9300 .
C17 H17 0.9300 .

loop_
_geom_torsion_atom_site_label_1
_geom_torsion_atom_site_label_2
_geom_torsion_atom_site_label_3
_geom_torsion_atom_site_label_4
_geom_torsion
_geom_torsion_site_symmetry_1
_geom_torsion_site_symmetry_4
O2 Ni1 O1 C2 -159.4(3) . .
N1 Ni1 O1 C2 23.1(3) . .
N2 Ni1 O1 C2 71.3(13) . .
N3 Ni1 O1 C2 -68.6(3) . .
O3 Ni1 O1 C2 112.7(3) . .
O1 Ni1 O2 C11 -165.8(4) . .
N1 Ni1 O2 C11 -22(2) . .
N2 Ni1 O2 C11 9.5(4) . .
N3 Ni1 O2 C11 108.1(4) . .
O3 Ni1 O2 C11 -81.9(4) . .
O5 Cl1 O3 Ni1 42.3(6) . .
O6 Cl1 O3 Ni1 177.3(4) . .
O4 Cl1 O3 Ni1 -70.5(5) . .
O2 Ni1 O3 Cl1 72.2(4) . .
O1 Ni1 O3 Cl1 164.3(4) . .
N1 Ni1 O3 Cl1 -104.1(4) . .
N2 Ni1 O3 Cl1 -19.7(4) . .
N3 Ni1 O3 Cl1 157.1(6) . .
O2 Ni1 N1 C4 -160.5(17) . .
O1 Ni1 N1 C4 -16.2(4) . .
N2 Ni1 N1 C4 168.3(4) . .
N3 Ni1 N1 C4 69.8(4) . .
O3 Ni1 N1 C4 -100.2(4) . .
O2 Ni1 N1 C6 16(2) . .
O1 Ni1 N1 C6 159.9(3) . .
N2 Ni1 N1 C6 -15.6(3) . .
N3 Ni1 N1 C6 -114.0(3) . .
O3 Ni1 N1 C6 75.9(3) . .
O2 Ni1 N2 C9 -8.4(4) . .
O1 Ni1 N2 C9 120.9(12) . .
N1 Ni1 N2 C9 169.4(4) . .
N3 Ni1 N2 C9 -99.7(4) . .
O3 Ni1 N2 C9 79.7(4) . .
O2 Ni1 N2 C7 174.1(3) . .
O1 Ni1 N2 C7 -56.6(13) . .
N1 Ni1 N2 C7 -8.1(3) . .
N3 Ni1 N2 C7 82.8(3) . .
O3 Ni1 N2 C7 -97.8(3) . .
O2 Ni1 N3 C13 30.6(3) . .
O1 Ni1 N3 C13 -61.3(3) . .
N1 Ni1 N3 C13 -152.7(3) . .
N2 Ni1 N3 C13 122.6(3) . .
O3 Ni1 N3 C13 -54.1(9) . .
O2 Ni1 N3 C17 -160.6(4) . .
O1 Ni1 N3 C17 107.5(4) . .
N1 Ni1 N3 C17 16.1(4) . .
N2 Ni1 N3 C17 -68.6(4) . .
O3 Ni1 N3 C17 114.7(8) . .
Ni1 O1 C2 C3 -17.5(6) . .
Ni1 O1 C2 C1 163.3(3) . .
O1 C2 C3 C4 -3.9(8) . .
C1 C2 C3 C4 175.3(5) . .
C6 N1 C4 C3 -172.8(4) . .
Ni1 N1 C4 C3 3.0(6) . .
C6 N1 C4 C5 5.5(7) . .
Ni1 N1 C4 C5 -178.7(4) . .
C2 C3 C4 N1 11.5(8) . .
C2 C3 C4 C5 -166.9(5) . .
C4 N1 C6 C7 -148.4(4) . .
Ni1 N1 C6 C7 35.2(4) . .
C9 N2 C7 C6 -148.4(4) . .
Ni1 N2 C7 C6 29.2(4) . .
N1 C6 C7 N2 -41.3(5) . .
C7 N2 C9 C10 -177.8(4) . .
Ni1 N2 C9 C10 5.0(6) . .
C7 N2 C9 C8 1.9(7) . .
Ni1 N2 C9 C8 -175.4(4) . .
N2 C9 C10 C11 1.0(8) . .
C8 C9 C10 C11 -178.7(5) . .
Ni1 O2 C11 C10 -7.1(7) . .
Ni1 O2 C11 C12 173.8(3) . .
C9 C10 C11 O2 0.0(8) . .
C9 C10 C11 C12 178.9(5) . .
C17 N3 C13 C14 -0.2(7) . .
Ni1 N3 C13 C14 169.9(4) . .
N3 C13 C14 C15 0.1(8) . .
C13 C14 C15 C16 0.7(7) . .
C13 C14 C15 C15 -179.3(5) . 2_755
C14 C15 C16 C17 -1.4(7) . .
C15 C15 C16 C17 178.6(5) 2_755 .
C13 N3 C17 C16 -0.6(8) . .
Ni1 N3 C17 C16 -169.4(4) . .
C15 C16 C17 N3 1.4(9) . .
